data_4035543
loop_
_publ_author_name
'Li, Huaqiang'
'Sun, Weiguang'
'Deng, Mengyi'
'Zhou, Qun'
'Wang, Jianping'
'Liu, Junjun'
'Chen, Chunmei'
'Qi, Changxing'
'Luo, Zengwei'
'Xue, Yongbo'
'Zhu, Hucheng'
'Zhang, Yonghui'

_publ_section_title
;
 Asperversiamides, Linearly Fused Prenylated Indole Alkaloids from the
 Marine-Derived Fungus Aspergillus versicolor.
;
_journal_issue 15
_journal_name_full 'The Journal of organic chemistry'
_journal_page_first 8483
_journal_page_last 8492
_journal_paper_doi 10.1021/acs.joc.8b01087
_journal_volume 83
_journal_year 2018
_chemical_absolute_configuration ad
_chemical_formula_moiety 'C26 H29 N3 O4, C H4 O'
_chemical_formula_sum 'C27 H33 N3 O5'
_chemical_formula_weight 479.56
_space_group_crystal_system triclinic
_space_group_IT_number 1
_space_group_name_Hall 'P 1'
_space_group_name_H-M_alt 'P 1'
_atom_sites_solution_hydrogens geom
_audit_creation_date 2017-12-18
_audit_creation_method
;
Olex2 1.2
(compiled 2017.08.10 svn.r3458 for OlexSys, GUI svn.r5381)
;
_cell_angle_alpha 93.959(2)
_cell_angle_beta 106.285(2)
_cell_angle_gamma 95.686(2)
_cell_formula_units_Z 1
_cell_length_a 7.01728(18)
_cell_length_b 8.2752(2)
_cell_length_c 10.7566(3)
_cell_measurement_reflns_used 10511
_cell_measurement_temperature 100.00(10)
_cell_measurement_theta_max 73.3290
_cell_measurement_theta_min 4.2850
_cell_volume 593.54(3)
_computing_cell_refinement 'CrysAlisPro 1.171.38.43f (Rigaku OD, 2015)'
_computing_data_collection 'CrysAlisPro 1.171.38.43f (Rigaku OD, 2015)'
_computing_data_reduction 'CrysAlisPro 1.171.38.43f (Rigaku OD, 2015)'
_computing_molecular_graphics 'Olex2 (Dolomanov et al., 2009)'
_computing_publication_material 'Olex2 (Dolomanov et al., 2009)'
_computing_structure_refinement 'ShelXL (Sheldrick, 2015)'
_computing_structure_solution 'SHELXT 2014/5 (Sheldrick, 2014)'
_diffrn_ambient_environment N~2~
_diffrn_ambient_temperature 100.00(10)
_diffrn_detector 'CCD plate'
_diffrn_detector_area_resol_mean 5.2684
_diffrn_detector_type AtlasS2
_diffrn_measured_fraction_theta_full 0.996
_diffrn_measured_fraction_theta_max 0.975
_diffrn_measurement_details
;
List of Runs (angles in degrees, time in seconds):

  # Type    Start    End  Width  t~exp~   \w     \q     \k     \f   Frames
--------------------------------------------------------------------------
  1  \w   -116.00 -17.00   1.00    1.00    --  -41.11 -37.00-150.00   99
  2  \w   -113.00 -13.00   1.00    1.00    --  -41.11 -57.00  60.00  100
  3  \w     13.00 113.00   1.00    1.00    --   41.11  57.00 -60.00  100
  4  \w     23.00  97.00   1.00    1.00    --   41.11-125.00 120.00   74
  5  \w     23.00  97.00   1.00    1.00    --   41.11-125.00 -90.00   74
  6  \w      6.00  33.00   1.00    1.00    --   42.00  88.00  87.84   27
  7  \w     17.00  47.00   1.00    1.00    --   50.00  79.00  85.62   30
  8  \w     16.00  45.00   1.00    1.00    --   50.00  82.00 -72.67   29
  9  \w     21.00  47.00   1.00    1.00    --   54.00  79.00-141.50   26
 10  \w     21.00  49.00   1.00    1.00    --   54.00  78.00  25.22   28
 11  \w     20.00  46.00   1.00    1.00    --   54.00  81.00 -52.03   26
 12  \w     26.00 133.00   1.00    1.00    --   58.00  75.00 -12.83  107
 13  \w     25.00 134.00   1.00    1.00    --   58.00  77.00-173.95  109
 14  \w     29.00 138.00   1.00    1.00    --   62.00  77.00-111.04  109
 15  \w     30.00 137.00   1.00    1.00    --   62.00  75.00 138.23  107
 16  \w     34.00 142.00   1.00    1.00    --   66.00  76.00 152.10  108
 17  \w     33.00 142.00   1.00    1.00    --   66.00  77.00  42.51  109
 18  \w     33.00 142.00   1.00    1.00    --   66.00  77.00  75.18  109
 19  \w     33.00 142.00   1.00    1.00    --   66.00  77.00-160.92  109
 20  \w     34.00 142.00   1.00    1.00    --   66.00  76.00 -58.47  108
 21  \w     37.00 146.00   1.00    1.00    --   70.00  77.00  99.86  109
 22  \w     74.00 178.00   1.00    1.00    --  106.95  77.00   0.00  104
 23  \w     81.00 171.00   1.00    1.00    --  106.95  61.00 150.00   90
 24  \w    145.00 172.00   1.00    1.00    --  106.95  77.00 -30.00   27
 25  \w    113.00 139.00   1.00    1.00    --  106.95  77.00 -30.00   26
 26  \w     75.00 101.00   1.00    1.00    --  106.95  77.00 -30.00   26
 27  \w     74.00  99.00   1.00    1.00    --  106.95  77.00 150.00   25
 28  \w     76.00 102.00   1.00    1.00    --  106.95  77.00 -60.00   26
 29  \w     79.00 114.00   1.00    1.00    --  106.95  61.00  90.00   35
 30  \w     77.00 158.00   1.00    1.00    --  106.95  77.00-180.00   81
 31  \w    105.00 155.00   1.00    1.00    --  106.95  77.00-120.00   50
 32  \w     74.00 101.00   1.00    1.00    --  106.95  77.00-120.00   27
 33  \w     94.00 178.00   1.00    1.00    --  106.95 125.00  60.00   84
 34  \w     79.00 111.00   1.00    1.00    --  106.95  77.00 120.00   32
 35  \w     79.00 104.00   1.00    1.00    --  106.95  61.00   0.00   25
 36  \w     78.00 105.00   1.00    1.00    --  106.95  61.00-180.00   27
 37  \w     36.00 110.00   1.00    1.00    --  106.95 -61.00  30.00   74
 38  \w     68.00 121.00   1.00    1.00    --  106.95-125.00  90.00   53
 39  \w    116.00 143.00   1.00    1.00    --  106.95  77.00 120.00   27
 40  \w     76.00 178.00   1.00    1.00    --  106.95  77.00  30.00  102
 41  \w     56.00 137.00   1.00    1.00    --  106.95 -77.00 120.00   81
 42  \w     78.00 111.00   1.00    1.00    --  106.95  77.00 -90.00   33
 43  \w    115.00 162.00   1.00    1.00    --  106.95  77.00 -90.00   47
 44  \w     78.00 111.00   1.00    1.00    --  106.95  61.00 120.00   33
 45  \w    112.00 177.00   1.00    1.00    --  106.95  77.00 -60.00   65
 46  \w     24.00  82.00   1.00    1.00    --  106.95 -94.00   0.00   58
 47  \w     88.00 113.00   1.00    1.00    --  106.95-125.00-120.00   25
 48  \w    113.00 139.00   1.00    1.00    --  106.95  77.00  60.00   26
 49  \w     75.00 101.00   1.00    1.00    --  106.95  77.00  60.00   26
 50  \w     75.00 150.00   1.00    1.00    --  106.95  77.00-150.00   75
 51  \w     79.00 106.00   1.00    1.00    --  106.95  61.00 -30.00   27
;
_diffrn_measurement_device 'four-circle diffractometer'
_diffrn_measurement_device_type 'SuperNova, Dual, Cu at zero, AtlasS2'
_diffrn_measurement_method '\w scans'
_diffrn_orient_matrix_type 'CrysAlisPro convention (1999,Acta A55,543-557)'
_diffrn_orient_matrix_UB_11 0.1659651000
_diffrn_orient_matrix_UB_12 0.0912580000
_diffrn_orient_matrix_UB_13 -0.0460704000
_diffrn_orient_matrix_UB_21 -0.1577152000
_diffrn_orient_matrix_UB_22 0.0350028000
_diffrn_orient_matrix_UB_23 -0.1238447000
_diffrn_orient_matrix_UB_31 -0.0265442000
_diffrn_orient_matrix_UB_32 0.1606587000
_diffrn_orient_matrix_UB_33 0.0709480000
_diffrn_radiation_monochromator mirror
_diffrn_radiation_probe x-ray
_diffrn_radiation_type CuK\a
_diffrn_radiation_wavelength 1.54184
_diffrn_reflns_av_R_equivalents 0.0161
_diffrn_reflns_av_unetI/netI 0.0150
_diffrn_reflns_Laue_measured_fraction_full 0.996
_diffrn_reflns_Laue_measured_fraction_max 0.975
_diffrn_reflns_limit_h_max 8
_diffrn_reflns_limit_h_min -8
_diffrn_reflns_limit_k_max 10
_diffrn_reflns_limit_k_min -10
_diffrn_reflns_limit_l_max 13
_diffrn_reflns_limit_l_min -13
_diffrn_reflns_number 11144
_diffrn_reflns_point_group_measured_fraction_full 0.951
_diffrn_reflns_point_group_measured_fraction_max 0.917
_diffrn_reflns_theta_full 67.684
_diffrn_reflns_theta_max 73.507
_diffrn_reflns_theta_min 4.304
_diffrn_source 'micro-focus sealed X-ray tube'
_diffrn_source_type 'SuperNova (Cu) X-ray Source'
_exptl_absorpt_coefficient_mu 0.756
_exptl_absorpt_correction_T_max 1.00000
_exptl_absorpt_correction_T_min 0.69750
_exptl_absorpt_correction_type multi-scan
_exptl_absorpt_process_details
;
CrysAlisPro 1.171.38.43f (Rigaku Oxford Diffraction, 2015)
Empirical absorption correction using spherical harmonics,
 implemented in SCALE3 ABSPACK scaling algorithm.
;
_exptl_crystal_colour colourless
_exptl_crystal_colour_primary colourless
_exptl_crystal_density_diffrn 1.342
_exptl_crystal_description block
_exptl_crystal_F_000 256
_exptl_crystal_size_max 0.15
_exptl_crystal_size_mid 0.13
_exptl_crystal_size_min 0.12
_refine_diff_density_max 0.190
_refine_diff_density_min -0.147
_refine_diff_density_rms 0.032
_refine_ls_abs_structure_details
;
 Flack x determined using 2036 quotients [(I+)-(I-)]/[(I+)+(I-)]
 (Parsons, Flack and Wagner, Acta Cryst. B69 (2013) 249-259).
;
_refine_ls_abs_structure_Flack 0.09(7)
_refine_ls_extinction_coef 0.037(3)
_refine_ls_extinction_expression Fc^*^=kFc[1+0.001xFc^2^\l^3^/sin(2\q)]^-1/4^
_refine_ls_extinction_method 'SHELXL-2017/1 (Sheldrick 2017)'
_refine_ls_goodness_of_fit_ref 1.038
_refine_ls_hydrogen_treatment constr
_refine_ls_matrix_type full
_refine_ls_number_parameters 323
_refine_ls_number_reflns 4395
_refine_ls_number_restraints 3
_refine_ls_restrained_S_all 1.037
_refine_ls_R_factor_all 0.0267
_refine_ls_R_factor_gt 0.0266
_refine_ls_shift/su_max 0.000
_refine_ls_shift/su_mean 0.000
_refine_ls_structure_factor_coef Fsqd
_refine_ls_weighting_details 'w=1/[\s^2^(Fo^2^)+(0.0443P)^2^+0.1184P] where P=(Fo^2^+2Fc^2^)/3'
_refine_ls_weighting_scheme calc
_refine_ls_wR_factor_gt 0.0710
_refine_ls_wR_factor_ref 0.0711
_reflns_Friedel_coverage 0.881
_reflns_Friedel_fraction_full 0.905
_reflns_Friedel_fraction_max 0.859
_reflns_number_gt 4389
_reflns_number_total 4395
_reflns_threshold_expression 'I > 2\s(I)'
_cod_data_source_file jo8b01087_si_002.cif
_cod_data_source_block 420_6
_cod_original_cell_volume 593.55(3)
_cod_database_code 4035543
_shelx_shelxl_version_number 2017/1
_shelx_space_group_comment
;
The symmetry employed for this shelxl refinement is uniquely defined
by the following loop, which should always be used as a source of
symmetry information in preference to the above space-group names.
They are only intended as comments.
;
_shelx_estimated_absorpt_t_max 0.915
_shelx_estimated_absorpt_t_min 0.895
_reflns_odcompleteness_completeness 99.62
_reflns_odcompleteness_iscentric 1
_reflns_odcompleteness_theta 66.97
_olex2_refinement_description
;
1. Fixed Uiso
 At 1.2 times of:
  All C(H) groups, All C(H,H) groups, All N(H) groups
 At 1.5 times of:
  All C(H,H,H) groups, All O(H) groups
2.a Ternary CH refined with riding coordinates:
 C21(H21)
2.b Secondary CH2 refined with riding coordinates:
 C10(H10A,H10B), C20(H20A,H20B), C14(H14A,H14B), C16(H16A,H16B), C15(H15A,H15B)
2.c Aromatic/amide H refined with riding coordinates:
 N19(H19), N1(H1), C4(H4), C7(H7), C25(H25), C26(H26)
2.d Idealised Me refined as rotating group:
 C24(H24A,H24B,H24C), C23(H23A,H23B,H23C), C29(H29A,H29B,H29C), C28(H28A,H28B,
 H28C), C00Z(HA,HB,HC)
2.e Idealised tetrahedral OH refined as rotating group:
 O5(H)
;
_olex2_submission_special_instructions 'No special instructions were received'
_oxdiff_exptl_absorpt_empirical_details
;
Empirical correction (ABSPACK) includes:
- Absorption correction using spherical harmonics
- Frame scaling
- Detector area scaling
;
_oxdiff_exptl_absorpt_empirical_full_max 1.635
_oxdiff_exptl_absorpt_empirical_full_min 0.594

loop_
_space_group_symop_operation_xyz
'x, y, z'

loop_
_atom_site_label
_atom_site_type_symbol
_atom_site_fract_x
_atom_site_fract_y
_atom_site_fract_z
_atom_site_U_iso_or_equiv
_atom_site_adp_type
_atom_site_occupancy
_atom_site_site_symmetry_order
_atom_site_calc_flag
_atom_site_refinement_flags_posn
O3 O 0.6120(2) 0.89281(17) 0.66348(13) 0.0201(3) Uani 1 1 d .
O2 O 0.2929(2) 0.69709(17) 0.29541(14) 0.0226(3) Uani 1 1 d .
O1 O 0.6451(2) -0.02562(19) 0.12017(13) 0.0243(3) Uani 1 1 d .
O4 O 0.3538(2) 0.46462(19) 0.91526(14) 0.0260(3) Uani 1 1 d .
O5 O 0.7129(2) 1.2419(2) 0.75901(16) 0.0316(4) Uani 1 1 d .
H H 0.687976 1.143241 0.737906 0.047 Uiso 1 1 calc GR
N19 N 0.4724(2) 0.5141(2) 0.74226(15) 0.0166(3) Uani 1 1 d .
H19 H 0.558314 0.445334 0.756916 0.020 Uiso 1 1 calc R
N13 N 0.3641(2) 0.8156(2) 0.75490(16) 0.0188(3) Uani 1 1 d .
N1 N 0.3539(2) 0.4676(2) 0.18778(15) 0.0188(3) Uani 1 1 d .
H1 H 0.318852 0.495782 0.109879 0.023 Uiso 1 1 calc R
C6 C 0.5880(3) 0.0851(2) 0.19919(18) 0.0170(4) Uani 1 1 d .
C4 C 0.5490(3) 0.1785(2) 0.40687(18) 0.0154(4) Uani 1 1 d .
H4 H 0.566903 0.166605 0.494606 0.019 Uiso 1 1 calc R
C12 C 0.4873(3) 0.7882(2) 0.68297(17) 0.0159(4) Uani 1 1 d .
C21 C 0.2163(3) 0.5830(2) 0.54861(18) 0.0147(4) Uani 1 1 d .
H21 H 0.194750 0.672370 0.492991 0.018 Uiso 1 1 calc R
C10 C 0.5478(3) 0.5483(2) 0.53080(18) 0.0151(4) Uani 1 1 d .
H10A H 0.644156 0.476912 0.570511 0.018 Uiso 1 1 calc R
H10B H 0.618263 0.640061 0.503921 0.018 Uiso 1 1 calc R
C8 C 0.4324(3) 0.3223(2) 0.22058(18) 0.0160(4) Uani 1 1 d .
C3 C 0.3853(3) 0.4537(2) 0.41076(17) 0.0133(4) Uani 1 1 d .
C18 C 0.3603(3) 0.5408(2) 0.82186(18) 0.0185(4) Uani 1 1 d .
C2 C 0.3396(3) 0.5590(2) 0.29410(18) 0.0171(4) Uani 1 1 d .
C5 C 0.6176(3) 0.0673(2) 0.33144(18) 0.0165(4) Uani 1 1 d .
C27 C 0.8109(3) -0.1178(2) 0.17672(19) 0.0190(4) Uani 1 1 d .
C24 C -0.0056(3) 0.4133(2) 0.34661(19) 0.0193(4) Uani 1 1 d .
H24A H -0.117232 0.395120 0.381128 0.029 Uiso 1 1 calc GR
H24B H -0.010525 0.324265 0.283221 0.029 Uiso 1 1 calc GR
H24C H -0.011460 0.513295 0.306190 0.029 Uiso 1 1 calc GR
C11 C 0.4416(3) 0.6084(2) 0.62769(17) 0.0144(4) Uani 1 1 d .
C9 C 0.4545(3) 0.3067(2) 0.35212(17) 0.0147(4) Uani 1 1 d .
C22 C 0.1900(3) 0.4250(2) 0.45734(18) 0.0149(4) Uani 1 1 d .
C20 C 0.0879(3) 0.6020(2) 0.64191(19) 0.0189(4) Uani 1 1 d .
H20A H 0.020520 0.496755 0.649791 0.023 Uiso 1 1 calc R
H20B H -0.012397 0.673672 0.609716 0.023 Uiso 1 1 calc R
C7 C 0.4947(3) 0.2132(2) 0.14128(18) 0.0182(4) Uani 1 1 d .
H7 H 0.475084 0.224807 0.053355 0.022 Uiso 1 1 calc R
C25 C 0.7259(3) -0.0660(2) 0.38405(19) 0.0205(4) Uani 1 1 d .
H25 H 0.732946 -0.090617 0.468174 0.025 Uiso 1 1 calc R
C23 C 0.1879(3) 0.2678(2) 0.52542(19) 0.0180(4) Uani 1 1 d .
H23A H 0.315910 0.265869 0.587592 0.027 Uiso 1 1 calc GR
H23B H 0.160415 0.174714 0.461839 0.027 Uiso 1 1 calc GR
H23C H 0.086112 0.264498 0.569352 0.027 Uiso 1 1 calc GR
C17 C 0.2315(3) 0.6762(2) 0.77595(19) 0.0193(4) Uani 1 1 d .
C29 C 0.7716(3) -0.2728(3) 0.0851(2) 0.0271(5) Uani 1 1 d .
H29A H 0.657144 -0.340053 0.093388 0.041 Uiso 1 1 calc GR
H29B H 0.886284 -0.331041 0.106637 0.041 Uiso 1 1 calc GR
H29C H 0.746457 -0.245438 -0.002907 0.041 Uiso 1 1 calc GR
C14 C 0.3393(3) 0.9716(3) 0.8175(2) 0.0239(4) Uani 1 1 d .
H14A H 0.333685 1.056993 0.759590 0.029 Uiso 1 1 calc R
H14B H 0.446856 1.004690 0.897030 0.029 Uiso 1 1 calc R
C28 C 1.0053(3) -0.0187(3) 0.1770(2) 0.0268(5) Uani 1 1 d .
H28A H 0.998787 0.005326 0.089931 0.040 Uiso 1 1 calc GR
H28B H 1.114792 -0.080182 0.208969 0.040 Uiso 1 1 calc GR
H28C H 1.025026 0.081473 0.232164 0.040 Uiso 1 1 calc GR
C26 C 0.8143(3) -0.1525(3) 0.3132(2) 0.0230(4) Uani 1 1 d .
H26 H 0.880846 -0.237704 0.348922 0.028 Uiso 1 1 calc R
C16 C 0.1348(3) 0.7523(3) 0.8725(2) 0.0290(5) Uani 1 1 d .
H16A H 0.210396 0.741504 0.961395 0.035 Uiso 1 1 calc R
H16B H -0.001544 0.701585 0.857143 0.035 Uiso 1 1 calc R
C15 C 0.1397(4) 0.9320(3) 0.8457(2) 0.0313(5) Uani 1 1 d .
H15A H 0.028997 0.947033 0.771534 0.038 Uiso 1 1 calc R
H15B H 0.133231 1.000576 0.920966 0.038 Uiso 1 1 calc R
C00Z C 0.8408(4) 1.2715(3) 0.8889(3) 0.0420(6) Uani 1 1 d .
HA H 0.977753 1.277427 0.888050 0.063 Uiso 1 1 calc GR
HB H 0.812381 1.184191 0.937870 0.063 Uiso 1 1 calc GR
HC H 0.818650 1.372755 0.928496 0.063 Uiso 1 1 calc GR

loop_
_atom_site_aniso_label
_atom_site_aniso_U_11
_atom_site_aniso_U_22
_atom_site_aniso_U_33
_atom_site_aniso_U_23
_atom_site_aniso_U_13
_atom_site_aniso_U_12
O3 0.0236(7) 0.0179(7) 0.0188(7) -0.0002(5) 0.0082(5) -0.0020(5)
O2 0.0307(7) 0.0169(7) 0.0228(7) 0.0064(6) 0.0094(6) 0.0080(6)
O1 0.0288(7) 0.0317(9) 0.0138(6) -0.0008(6) 0.0050(5) 0.0160(6)
O4 0.0339(8) 0.0290(8) 0.0167(7) 0.0071(6) 0.0094(6) 0.0019(6)
O5 0.0405(9) 0.0213(8) 0.0303(8) 0.0031(6) 0.0040(7) 0.0087(7)
N19 0.0183(7) 0.0179(8) 0.0135(7) 0.0032(6) 0.0032(6) 0.0050(6)
N13 0.0233(8) 0.0172(8) 0.0160(7) -0.0009(6) 0.0068(6) 0.0021(6)
N1 0.0257(8) 0.0216(9) 0.0114(7) 0.0062(6) 0.0066(6) 0.0075(6)
C6 0.0157(8) 0.0207(10) 0.0153(9) -0.0021(8) 0.0061(7) 0.0035(7)
C4 0.0189(9) 0.0162(9) 0.0128(8) 0.0027(7) 0.0069(7) 0.0022(7)
C12 0.0176(8) 0.0184(10) 0.0106(8) 0.0014(7) 0.0020(7) 0.0035(7)
C21 0.0131(8) 0.0172(9) 0.0135(8) 0.0008(7) 0.0031(6) 0.0028(6)
C10 0.0147(8) 0.0158(9) 0.0148(8) -0.0005(7) 0.0046(6) 0.0024(7)
C8 0.0152(8) 0.0181(10) 0.0149(8) 0.0023(7) 0.0043(7) 0.0027(7)
C3 0.0157(8) 0.0132(9) 0.0120(8) 0.0015(7) 0.0051(7) 0.0032(7)
C18 0.0213(9) 0.0201(10) 0.0125(9) 0.0000(7) 0.0037(7) -0.0002(7)
C2 0.0161(8) 0.0200(10) 0.0157(9) 0.0040(7) 0.0051(7) 0.0016(7)
C5 0.0165(8) 0.0176(10) 0.0156(8) 0.0016(7) 0.0054(7) 0.0012(7)
C27 0.0217(9) 0.0193(10) 0.0178(9) -0.0002(8) 0.0073(7) 0.0078(7)
C24 0.0167(8) 0.0184(10) 0.0192(9) -0.0012(8) 0.0008(7) 0.0007(7)
C11 0.0144(8) 0.0172(9) 0.0111(8) 0.0031(7) 0.0025(7) 0.0020(7)
C9 0.0152(8) 0.0161(9) 0.0129(8) -0.0003(7) 0.0050(6) 0.0008(7)
C22 0.0147(8) 0.0165(10) 0.0137(8) 0.0004(7) 0.0050(7) 0.0018(7)
C20 0.0166(8) 0.0220(10) 0.0190(9) -0.0001(8) 0.0071(7) 0.0024(7)
C7 0.0207(9) 0.0231(11) 0.0101(8) -0.0006(7) 0.0038(7) 0.0040(7)
C25 0.0277(10) 0.0197(10) 0.0168(9) 0.0042(8) 0.0094(8) 0.0058(8)
C23 0.0187(9) 0.0178(10) 0.0183(9) 0.0017(8) 0.0075(7) 0.0008(7)
C17 0.0216(9) 0.0223(10) 0.0166(9) 0.0003(8) 0.0103(7) 0.0015(8)
C29 0.0325(11) 0.0237(11) 0.0254(10) -0.0034(9) 0.0092(9) 0.0071(9)
C14 0.0333(11) 0.0201(11) 0.0192(9) -0.0031(8) 0.0087(8) 0.0086(8)
C28 0.0289(11) 0.0232(11) 0.0298(11) 0.0047(9) 0.0101(9) 0.0047(9)
C26 0.0284(10) 0.0215(11) 0.0211(10) 0.0052(8) 0.0076(8) 0.0098(8)
C16 0.0319(11) 0.0347(13) 0.0252(11) -0.0019(9) 0.0169(9) 0.0053(9)
C15 0.0382(12) 0.0338(13) 0.0276(11) -0.0024(10) 0.0172(10) 0.0126(10)
C00Z 0.0412(14) 0.0362(14) 0.0419(14) 0.0044(11) -0.0023(11) 0.0146(11)

loop_
_atom_type_symbol
_atom_type_description
_atom_type_scat_dispersion_real
_atom_type_scat_dispersion_imag
_atom_type_scat_source
C C 0.0181 0.0091 'International Tables Vol C Tables 4.2.6.8 and 6.1.1.4'
H H 0.0000 0.0000 'International Tables Vol C Tables 4.2.6.8 and 6.1.1.4'
N N 0.0311 0.0180 'International Tables Vol C Tables 4.2.6.8 and 6.1.1.4'
O O 0.0492 0.0322 'International Tables Vol C Tables 4.2.6.8 and 6.1.1.4'

loop_
_geom_angle_atom_site_label_1
_geom_angle_atom_site_label_2
_geom_angle_atom_site_label_3
_geom_angle
C6 O1 C27 119.42(14)
C00Z O5 H 109.5
C18 N19 H19 121.6
C18 N19 C11 116.89(15)
C11 N19 H19 121.6
C12 N13 C17 118.84(16)
C12 N13 C14 127.84(17)
C14 N13 C17 113.32(15)
C8 N1 H1 124.1
C2 N1 H1 124.1
C2 N1 C8 111.75(15)
O1 C6 C5 121.26(17)
O1 C6 C7 117.07(16)
C7 C6 C5 121.64(17)
C5 C4 H4 119.8
C9 C4 H4 119.8
C9 C4 C5 120.46(16)
O3 C12 N13 125.02(18)
O3 C12 C11 127.13(17)
N13 C12 C11 107.83(16)
C11 C21 H21 106.7
C22 C21 H21 106.7
C22 C21 C11 105.04(14)
C20 C21 H21 106.7
C20 C21 C11 109.50(15)
C20 C21 C22 121.38(15)
H10A C10 H10B 108.5
C3 C10 H10A 110.2
C3 C10 H10B 110.2
C11 C10 H10A 110.2
C11 C10 H10B 110.2
C11 C10 C3 107.70(14)
C9 C8 N1 109.53(17)
C7 C8 N1 127.09(17)
C7 C8 C9 123.22(17)
C10 C3 C22 104.91(14)
C2 C3 C10 110.98(15)
C2 C3 C22 108.23(14)
C9 C3 C10 113.56(14)
C9 C3 C2 101.23(14)
C9 C3 C22 117.86(15)
O4 C18 N19 125.82(18)
O4 C18 C17 124.34(17)
N19 C18 C17 109.77(15)
O2 C2 N1 125.52(17)
O2 C2 C3 126.66(17)
N1 C2 C3 107.79(15)
C6 C5 C25 117.34(17)
C4 C5 C6 119.36(17)
C4 C5 C25 123.28(17)
O1 C27 C29 104.48(16)
O1 C27 C28 108.41(16)
O1 C27 C26 110.66(15)
C29 C27 C28 110.38(17)
C26 C27 C29 112.09(18)
C26 C27 C28 110.60(17)
H24A C24 H24B 109.5
H24A C24 H24C 109.5
H24B C24 H24C 109.5
C22 C24 H24A 109.5
C22 C24 H24B 109.5
C22 C24 H24C 109.5
N19 C11 C12 105.53(14)
N19 C11 C21 109.60(14)
N19 C11 C10 112.82(15)
C12 C11 C21 105.81(14)
C10 C11 C12 118.61(15)
C10 C11 C21 104.09(14)
C4 C9 C8 118.35(17)
C4 C9 C3 132.29(16)
C8 C9 C3 108.95(16)
C21 C22 C3 100.15(14)
C24 C22 C21 110.15(15)
C24 C22 C3 113.74(15)
C24 C22 C23 108.02(15)
C23 C22 C21 114.17(15)
C23 C22 C3 110.61(14)
C21 C20 H20A 110.3
C21 C20 H20B 110.3
C21 C20 C17 106.99(14)
H20A C20 H20B 108.6
C17 C20 H20A 110.3
C17 C20 H20B 110.3
C6 C7 H7 121.5
C8 C7 C6 116.94(17)
C8 C7 H7 121.5
C5 C25 H25 119.7
C26 C25 C5 120.67(18)
C26 C25 H25 119.7
C22 C23 H23A 109.5
C22 C23 H23B 109.5
C22 C23 H23C 109.5
H23A C23 H23B 109.5
H23A C23 H23C 109.5
H23B C23 H23C 109.5
N13 C17 C18 107.80(15)
N13 C17 C20 108.53(15)
N13 C17 C16 103.01(16)
C18 C17 C20 104.07(16)
C16 C17 C18 116.68(16)
C16 C17 C20 116.37(16)
C27 C29 H29A 109.5
C27 C29 H29B 109.5
C27 C29 H29C 109.5
H29A C29 H29B 109.5
H29A C29 H29C 109.5
H29B C29 H29C 109.5
N13 C14 H14A 111.4
N13 C14 H14B 111.4
N13 C14 C15 102.04(17)
H14A C14 H14B 109.2
C15 C14 H14A 111.4
C15 C14 H14B 111.4
C27 C28 H28A 109.5
C27 C28 H28B 109.5
C27 C28 H28C 109.5
H28A C28 H28B 109.5
H28A C28 H28C 109.5
H28B C28 H28C 109.5
C27 C26 H26 118.8
C25 C26 C27 122.42(18)
C25 C26 H26 118.8
C17 C16 H16A 111.0
C17 C16 H16B 111.0
C17 C16 C15 103.69(17)
H16A C16 H16B 109.0
C15 C16 H16A 111.0
C15 C16 H16B 111.0
C14 C15 C16 104.08(18)
C14 C15 H15A 110.9
C14 C15 H15B 110.9
C16 C15 H15A 110.9
C16 C15 H15B 110.9
H15A C15 H15B 109.0
O5 C00Z HA 109.5
O5 C00Z HB 109.5
O5 C00Z HC 109.5
HA C00Z HB 109.5
HA C00Z HC 109.5
HB C00Z HC 109.5

loop_
_geom_bond_atom_site_label_1
_geom_bond_atom_site_label_2
_geom_bond_distance
O3 C12 1.240(2)
O2 C2 1.220(2)
O1 C6 1.371(2)
O1 C27 1.466(2)
O4 C18 1.232(2)
O5 H 0.8200
O5 C00Z 1.423(3)
N19 H19 0.8600
N19 C18 1.336(2)
N19 C11 1.480(2)
N13 C12 1.337(2)
N13 C17 1.479(2)
N13 C14 1.463(3)
N1 H1 0.8600
N1 C8 1.398(3)
N1 C2 1.360(3)
C6 C5 1.399(3)
C6 C7 1.393(3)
C4 H4 0.9300
C4 C5 1.393(3)
C4 C9 1.385(3)
C12 C11 1.531(3)
C21 H21 0.9800
C21 C11 1.557(2)
C21 C22 1.543(3)
C21 C20 1.535(3)
C10 H10A 0.9700
C10 H10B 0.9700
C10 C3 1.561(3)
C10 C11 1.525(2)
C8 C9 1.396(3)
C8 C7 1.384(3)
C3 C2 1.555(2)
C3 C9 1.515(3)
C3 C22 1.589(2)
C18 C17 1.531(3)
C5 C25 1.458(3)
C27 C29 1.515(3)
C27 C28 1.520(3)
C27 C26 1.510(3)
C24 H24A 0.9600
C24 H24B 0.9600
C24 H24C 0.9600
C24 C22 1.534(2)
C22 C23 1.537(3)
C20 H20A 0.9700
C20 H20B 0.9700
C20 C17 1.553(3)
C7 H7 0.9300
C25 H25 0.9300
C25 C26 1.325(3)
C23 H23A 0.9600
C23 H23B 0.9600
C23 H23C 0.9600
C17 C16 1.525(3)
C29 H29A 0.9600
C29 H29B 0.9600
C29 H29C 0.9600
C14 H14A 0.9700
C14 H14B 0.9700
C14 C15 1.525(3)
C28 H28A 0.9600
C28 H28B 0.9600
C28 H28C 0.9600
C26 H26 0.9300
C16 H16A 0.9700
C16 H16B 0.9700
C16 C15 1.533(3)
C15 H15A 0.9700
C15 H15B 0.9700
C00Z HA 0.9600
C00Z HB 0.9600
C00Z HC 0.9600

loop_
_geom_torsion_atom_site_label_1
_geom_torsion_atom_site_label_2
_geom_torsion_atom_site_label_3
_geom_torsion_atom_site_label_4
_geom_torsion
O3 C12 C11 N19 123.31(19)
O3 C12 C11 C21 -120.56(19)
O3 C12 C11 C10 -4.3(3)
O1 C6 C5 C4 -177.10(17)
O1 C6 C5 C25 4.8(3)
O1 C6 C7 C8 178.33(16)
O1 C27 C26 C25 -20.8(3)
O4 C18 C17 N13 132.90(19)
O4 C18 C17 C20 -112.0(2)
O4 C18 C17 C16 17.7(3)
N19 C18 C17 N13 -49.8(2)
N19 C18 C17 C20 65.30(18)
N19 C18 C17 C16 -165.03(17)
N13 C12 C11 N19 -58.27(18)
N13 C12 C11 C21 57.87(18)
N13 C12 C11 C10 174.14(15)
N13 C17 C16 C15 26.8(2)
N13 C14 C15 C16 32.6(2)
N1 C8 C9 C4 -173.63(16)
N1 C8 C9 C3 -0.1(2)
N1 C8 C7 C6 173.26(17)
C6 O1 C27 C29 154.48(17)
C6 O1 C27 C28 -87.8(2)
C6 O1 C27 C26 33.6(2)
C6 C5 C25 C26 8.5(3)
C4 C5 C25 C26 -169.49(19)
C12 N13 C17 C18 50.0(2)
C12 N13 C17 C20 -62.1(2)
C12 N13 C17 C16 173.97(17)
C12 N13 C14 C15 162.94(18)
C21 C20 C17 N13 47.1(2)
C21 C20 C17 C18 -67.52(18)
C21 C20 C17 C16 162.63(17)
C10 C3 C2 O2 -53.2(2)
C10 C3 C2 N1 128.93(16)
C10 C3 C9 C4 48.6(3)
C10 C3 C9 C8 -123.72(16)
C10 C3 C22 C21 34.04(16)
C10 C3 C22 C24 151.49(16)
C10 C3 C22 C23 -86.74(17)
C8 N1 C2 O2 173.22(17)
C8 N1 C2 C3 -8.9(2)
C3 C10 C11 N19 105.90(16)
C3 C10 C11 C12 -130.02(16)
C3 C10 C11 C21 -12.84(18)
C18 N19 C11 C12 59.22(19)
C18 N19 C11 C21 -54.3(2)
C18 N19 C11 C10 -169.78(16)
C18 C17 C16 C15 144.69(18)
C2 N1 C8 C9 5.9(2)
C2 N1 C8 C7 -169.62(18)
C2 C3 C9 C4 167.58(18)
C2 C3 C9 C8 -4.71(18)
C2 C3 C22 C21 -84.51(16)
C2 C3 C22 C24 32.9(2)
C2 C3 C22 C23 154.71(15)
C5 C6 C7 C8 0.0(3)
C5 C4 C9 C8 -0.8(3)
C5 C4 C9 C3 -172.53(17)
C5 C25 C26 C27 0.8(3)
C27 O1 C6 C5 -27.4(3)
C27 O1 C6 C7 154.32(17)
C11 N19 C18 O4 173.73(18)
C11 N19 C18 C17 -3.5(2)
C11 C21 C22 C3 -42.72(16)
C11 C21 C22 C24 -162.81(15)
C11 C21 C22 C23 75.47(18)
C11 C21 C20 C17 12.0(2)
C11 C10 C3 C2 103.28(16)
C11 C10 C3 C9 -143.47(15)
C11 C10 C3 C22 -13.40(18)
C9 C4 C5 C6 -0.7(3)
C9 C4 C5 C25 177.23(18)
C9 C8 C7 C6 -1.7(3)
C9 C3 C2 O2 -174.04(18)
C9 C3 C2 N1 8.09(18)
C9 C3 C22 C21 161.53(15)
C9 C3 C22 C24 -81.0(2)
C9 C3 C22 C23 40.8(2)
C22 C21 C11 N19 -85.45(17)
C22 C21 C11 C12 161.20(14)
C22 C21 C11 C10 35.46(17)
C22 C21 C20 C17 134.60(17)
C22 C3 C2 O2 61.4(2)
C22 C3 C2 N1 -116.45(17)
C22 C3 C9 C4 -74.7(2)
C22 C3 C9 C8 113.05(17)
C20 C21 C11 N19 46.4(2)
C20 C21 C11 C12 -66.95(18)
C20 C21 C11 C10 167.31(15)
C20 C21 C22 C3 -167.37(16)
C20 C21 C22 C24 72.5(2)
C20 C21 C22 C23 -49.2(2)
C20 C17 C16 C15 -91.8(2)
C7 C6 C5 C4 1.1(3)
C7 C6 C5 C25 -176.94(18)
C7 C8 C9 C4 2.1(3)
C7 C8 C9 C3 175.60(16)
C17 N13 C12 O3 -176.31(17)
C17 N13 C12 C11 5.2(2)
C17 N13 C14 C15 -16.4(2)
C17 C16 C15 C14 -37.6(2)
C29 C27 C26 C25 -137.0(2)
C14 N13 C12 O3 4.4(3)
C14 N13 C12 C11 -174.06(17)
C14 N13 C17 C18 -130.57(17)
C14 N13 C17 C20 117.29(17)
C14 N13 C17 C16 -6.6(2)
C28 C27 C26 C25 99.3(2)
